data_1506550
loop_
_publ_author_name
'Aspinall, Helen C.'
'Greeves, Nicholas'
'Valla, Carine'

_publ_section_title
;
 Samarium diiodide-catalyzed diastereoselective pinacol couplings.
;
_journal_issue 10
_journal_name_full 'Organic letters'
_journal_page_first 1919
_journal_page_last 1922
_journal_paper_doi 10.1021/ol050256f
_journal_volume 7
_journal_year 2005
_chemical_formula_sum 'C9 H14 O4'
_chemical_formula_weight 186.20
_chemical_name_systematic
; 
 ? 
;
_space_group_IT_number 61
_symmetry_cell_setting orthorhombic
_symmetry_space_group_name_Hall '-P 2ac 2ab'
_symmetry_space_group_name_H-M 'P b c a'
_atom_sites_solution_hydrogens geom
_atom_sites_solution_primary direct
_atom_sites_solution_secondary difmap
_audit_creation_method SHELXL-97
_cell_angle_alpha 90.00
_cell_angle_beta 90.00
_cell_angle_gamma 90.00
_cell_formula_units_Z 8
_cell_length_a 9.9387(13)
_cell_length_b 11.7542(16)
_cell_length_c 15.485(2)
_cell_measurement_temperature 100(2)
_cell_volume 1809.0(4)
_computing_structure_refinement 'SHELXL-97 (Sheldrick, 1997)'
_computing_structure_solution 'SHELXS-97 (Sheldrick, 1990)'
_diffrn_ambient_temperature 100(2)
_diffrn_measured_fraction_theta_full 0.830
_diffrn_measured_fraction_theta_max 0.830
_diffrn_radiation_monochromator graphite
_diffrn_radiation_source 'fine-focus sealed tube'
_diffrn_radiation_type MoK\a
_diffrn_radiation_wavelength 0.71073
_diffrn_reflns_av_R_equivalents 0.0385
_diffrn_reflns_av_sigmaI/netI 0.0403
_diffrn_reflns_limit_h_max 12
_diffrn_reflns_limit_h_min -9
_diffrn_reflns_limit_k_max 7
_diffrn_reflns_limit_k_min -15
_diffrn_reflns_limit_l_max 5
_diffrn_reflns_limit_l_min -20
_diffrn_reflns_number 3415
_diffrn_reflns_theta_full 28.19
_diffrn_reflns_theta_max 28.19
_diffrn_reflns_theta_min 2.63
_exptl_absorpt_coefficient_mu 0.107
_exptl_crystal_density_diffrn 1.367
_exptl_crystal_density_method 'not measured'
_exptl_crystal_F_000 800
_refine_diff_density_max 0.341
_refine_diff_density_min -0.211
_refine_diff_density_rms 0.049
_refine_ls_extinction_method none
_refine_ls_goodness_of_fit_ref 0.958
_refine_ls_hydrogen_treatment mixed
_refine_ls_matrix_type full
_refine_ls_number_parameters 121
_refine_ls_number_reflns 1847
_refine_ls_number_restraints 0
_refine_ls_restrained_S_all 0.958
_refine_ls_R_factor_all 0.0493
_refine_ls_R_factor_gt 0.0381
_refine_ls_shift/su_max 0.000
_refine_ls_shift/su_mean 0.000
_refine_ls_structure_factor_coef Fsqd
_refine_ls_weighting_details 'calc w=1/[\s^2^(Fo^2^)+(0.0547P)^2^+0.0000P] where P=(Fo^2^+2Fc^2^)/3'
_refine_ls_weighting_scheme calc
_refine_ls_wR_factor_gt 0.0931
_refine_ls_wR_factor_ref 0.0971
_reflns_number_gt 1428
_reflns_number_total 1847
_reflns_threshold_expression >2sigma(I)
_cod_data_source_file ol050256fsi20050207_040707.cif
_cod_data_source_block 180203m
_cod_depositor_comments
;
The following automatic conversions were performed:

'_symmetry_cell_setting' value 'Orthorhombic' changed to
'orthorhombic' according to
/home/saulius/struct/CIF-dictionaries/cif_core.dic dictionary named
'cif_core.dic' version 2.4.1 from 2010-06-29.

Automatic conversion script
Id: cif_fix_values 1715 2011-07-08 13:25:40Z adriana 
;
_cod_original_sg_symbol_H-M 'P bca'
_cod_database_code 1506550

loop_
_symmetry_equiv_pos_as_xyz
'x, y, z'
'-x+1/2, -y, z+1/2'
'-x, y+1/2, -z+1/2'
'x+1/2, -y+1/2, -z'
'-x, -y, -z'
'x-1/2, y, -z-1/2'
'x, -y-1/2, z-1/2'
'-x-1/2, y-1/2, z'

loop_
_atom_site_label
_atom_site_type_symbol
_atom_site_fract_x
_atom_site_fract_y
_atom_site_fract_z
_atom_site_U_iso_or_equiv
_atom_site_adp_type
_atom_site_occupancy
_atom_site_symmetry_multiplicity
_atom_site_calc_flag
_atom_site_refinement_flags
C1 C 0.88133(15) 0.87459(11) 0.38907(8) 0.0191(3) Uani 1 1 d .
H1 H 0.7971 0.8292 0.3968 0.023 Uiso 1 1 calc R
C2 C 0.91031(17) 0.88855(12) 0.29260(8) 0.0264(4) Uani 1 1 d .
H2A H 0.9613 0.9595 0.2817 0.032 Uiso 1 1 calc R
H2B H 0.8254 0.8911 0.2592 0.032 Uiso 1 1 calc R
C3 C 0.99424(15) 0.78388(11) 0.26728(8) 0.0220(3) Uani 1 1 d .
H3A H 1.0800 0.8078 0.2402 0.026 Uiso 1 1 calc R
H3B H 0.9441 0.7361 0.2256 0.026 Uiso 1 1 calc R
C4 C 1.02207(14) 0.71643(11) 0.35139(7) 0.0164(3) Uani 1 1 d .
C5 C 1.00060(14) 0.80713(11) 0.42371(8) 0.0165(3) Uani 1 1 d .
C6 C 0.97893(14) 0.76118(11) 0.51463(8) 0.0199(3) Uani 1 1 d .
H6A H 1.0589 0.7187 0.5329 0.030 Uiso 1 1 calc R
H6B H 0.9006 0.7106 0.5150 0.030 Uiso 1 1 calc R
H6C H 0.9634 0.8247 0.5544 0.030 Uiso 1 1 calc R
C7 C 1.15554(15) 0.65256(12) 0.35516(8) 0.0227(3) Uani 1 1 d .
H7A H 1.1884 0.6346 0.2964 0.027 Uiso 1 1 calc R
H7B H 1.2247 0.6979 0.3857 0.027 Uiso 1 1 calc R
C8 C 1.12294(16) 0.54439(12) 0.40488(9) 0.0256(4) Uani 1 1 d .
H8A H 1.1755 0.4794 0.3822 0.031 Uiso 1 1 calc R
H8B H 1.1436 0.5539 0.4670 0.031 Uiso 1 1 calc R
C9 C 0.92083(16) 0.62110(11) 0.36302(7) 0.0175(3) Uani 1 1 d .
O1 O 0.86982(10) 0.97906(8) 0.43526(6) 0.0243(3) Uani 1 1 d .
H1O H 0.8171 1.0228 0.4089 0.036 Uiso 1 1 calc R
O2 O 1.11884(10) 0.87586(8) 0.42091(6) 0.0218(3) Uani 1 1 d .
H2O H 1.1093 0.9320 0.4539 0.033 Uiso 1 1 calc R
O3 O 0.97936(10) 0.52609(7) 0.39193(6) 0.0229(3) Uani 1 1 d .
O4 O 0.80103(10) 0.62423(8) 0.34896(6) 0.0212(3) Uani 1 1 d .

loop_
_atom_site_aniso_label
_atom_site_aniso_U_11
_atom_site_aniso_U_22
_atom_site_aniso_U_33
_atom_site_aniso_U_23
_atom_site_aniso_U_13
_atom_site_aniso_U_12
C1 0.0200(9) 0.0173(7) 0.0201(6) -0.0006(5) -0.0030(6) -0.0013(6)
C2 0.0311(10) 0.0275(8) 0.0207(6) 0.0051(6) -0.0049(7) -0.0010(6)
C3 0.0242(9) 0.0268(8) 0.0150(6) 0.0020(5) 0.0010(6) -0.0062(6)
C4 0.0135(9) 0.0209(7) 0.0147(6) -0.0018(5) 0.0004(5) -0.0011(5)
C5 0.0149(8) 0.0179(7) 0.0168(6) -0.0017(5) -0.0002(6) -0.0026(5)
C6 0.0218(9) 0.0222(7) 0.0158(6) -0.0015(5) 0.0002(6) 0.0026(6)
C7 0.0149(9) 0.0299(8) 0.0233(6) -0.0080(6) 0.0013(6) 0.0006(6)
C8 0.0222(10) 0.0307(8) 0.0238(6) -0.0037(6) -0.0030(6) 0.0091(6)
C9 0.0204(10) 0.0193(7) 0.0127(5) -0.0018(5) 0.0018(6) -0.0015(6)
O1 0.0279(7) 0.0176(5) 0.0274(5) -0.0032(4) -0.0083(5) 0.0064(4)
O2 0.0178(7) 0.0229(5) 0.0247(5) -0.0053(4) 0.0000(4) -0.0057(4)
O3 0.0242(7) 0.0199(5) 0.0245(5) 0.0010(4) -0.0008(4) 0.0033(4)
O4 0.0161(7) 0.0239(5) 0.0237(5) 0.0001(4) -0.0017(4) -0.0048(4)

loop_
_atom_type_symbol
_atom_type_description
_atom_type_scat_dispersion_real
_atom_type_scat_dispersion_imag
_atom_type_scat_source
C C 0.0033 0.0016 'International Tables Vol C Tables 4.2.6.8 and 6.1.1.4'
H H 0.0000 0.0000 'International Tables Vol C Tables 4.2.6.8 and 6.1.1.4'
O O 0.0106 0.0060 'International Tables Vol C Tables 4.2.6.8 and 6.1.1.4'

loop_
_geom_angle_atom_site_label_1
_geom_angle_atom_site_label_2
_geom_angle_atom_site_label_3
_geom_angle
O1 C1 C5 109.51(10)
O1 C1 C2 114.36(11)
C5 C1 C2 104.66(11)
C1 C2 C3 105.38(11)
C2 C3 C4 106.98(10)
C9 C4 C7 102.05(11)
C9 C4 C3 111.07(11)
C7 C4 C3 116.06(11)
C9 C4 C5 109.19(10)
C7 C4 C5 115.31(11)
C3 C4 C5 103.25(10)
O2 C5 C6 110.20(10)
O2 C5 C1 109.60(10)
C6 C5 C1 113.57(11)
O2 C5 C4 104.62(10)
C6 C5 C4 116.12(10)
C1 C5 C4 102.08(10)
C8 C7 C4 104.21(12)
O3 C8 C7 105.21(11)
O4 C9 O3 120.90(13)
O4 C9 C4 127.48(12)
O3 C9 C4 111.62(12)
C9 O3 C8 110.43(11)

loop_
_geom_bond_atom_site_label_1
_geom_bond_atom_site_label_2
_geom_bond_distance
C1 O1 1.4256(15)
C1 C5 1.5237(19)
C1 C2 1.5302(18)
C2 C3 1.537(2)
C3 C4 1.5496(17)
C4 C9 1.5166(19)
C4 C7 1.5254(19)
C4 C5 1.5609(17)
C5 O2 1.4267(15)
C5 C6 1.5233(17)
C7 C8 1.5213(19)
C8 O3 1.4569(18)
C9 O4 1.2109(18)
C9 O3 1.3364(15)

loop_
_geom_torsion_atom_site_label_1
_geom_torsion_atom_site_label_2
_geom_torsion_atom_site_label_3
_geom_torsion_atom_site_label_4
_geom_torsion
O1 C1 C2 C3 148.81(12)
C5 C1 C2 C3 28.98(15)
C1 C2 C3 C4 -4.56(16)
C2 C3 C4 C9 96.18(13)
C2 C3 C4 C7 -147.89(12)
C2 C3 C4 C5 -20.73(14)
O1 C1 C5 O2 -54.28(13)
C2 C1 C5 O2 68.75(12)
O1 C1 C5 C6 69.45(14)
C2 C1 C5 C6 -167.52(11)
O1 C1 C5 C4 -164.78(10)
C2 C1 C5 C4 -41.74(13)
C9 C4 C5 O2 165.66(10)
C7 C4 C5 O2 51.51(14)
C3 C4 C5 O2 -76.11(12)
C9 C4 C5 C6 43.97(15)
C7 C4 C5 C6 -70.18(15)
C3 C4 C5 C6 162.20(12)
C9 C4 C5 C1 -80.11(12)
C7 C4 C5 C1 165.74(11)
C3 C4 C5 C1 38.11(13)
C9 C4 C7 C8 -23.39(12)
C3 C4 C7 C8 -144.29(11)
C5 C4 C7 C8 94.82(13)
C4 C7 C8 O3 24.86(12)
C7 C4 C9 O4 -165.08(12)
C3 C4 C9 O4 -40.78(17)
C5 C4 C9 O4 72.43(15)
C7 C4 C9 O3 14.66(12)
C3 C4 C9 O3 138.96(11)
C5 C4 C9 O3 -107.83(12)
O4 C9 O3 C8 -179.20(11)
C4 C9 O3 C8 1.04(13)
C7 C8 O3 C9 -16.55(13)
